data_1568481
loop_
_publ_author_name
'Cemortan, Valeriu'
'Simler, Thomas'
'Moutet, Jules'
'Jaoul, Arnaud'
'Clavagu\'era, Carine'
'Nocton, Gr\'egory'

_publ_section_title
;
 Structure and bonding patterns in heterometallic organometallics with
 linear Ln--Pd--Ln motifs
;
_journal_issue 10
_journal_name_full 'Chemical Science'
_journal_page_first 2676
_journal_page_last 2685
_journal_paper_doi 10.1039/D2SC06933D
_journal_volume 14
_journal_year 2023
_chemical_formula_moiety 'C50 H68 N2 Pd Yb2, 2(C7 H8)'
_chemical_formula_sum 'C64 H84 N2 Pd Yb2'
_chemical_formula_weight 1333.81
_space_group_crystal_system monoclinic
_space_group_IT_number 15
_space_group_name_Hall '-C 2yc'
_space_group_name_H-M_alt 'C 1 2/c 1'
_atom_sites_solution_hydrogens geom
_atom_sites_solution_primary dual
_audit_block_doi 10.5517/ccdc.csd.cc2dc31y
_audit_creation_date 2022-10-18
_audit_creation_method
;
Olex2 1.5
(compiled 2022.04.07 svn.rca3783a0 for OlexSys, GUI svn.r6498)
;
_audit_update_record
;
2022-10-25 deposited with the CCDC.	2023-01-20 downloaded from the CCDC.
;
_cell_angle_alpha 90
_cell_angle_beta 91.6370(10)
_cell_angle_gamma 90
_cell_formula_units_Z 4
_cell_length_a 15.7166(4)
_cell_length_b 13.6208(3)
_cell_length_c 26.5397(6)
_cell_measurement_reflns_used 8465
_cell_measurement_temperature 150.00
_cell_measurement_theta_max 24.523
_cell_measurement_theta_min 2.564
_cell_volume 5679.1(2)
_computing_molecular_graphics 'Olex2 1.5 (Dolomanov et al., 2009)'
_computing_publication_material 'Olex2 1.5 (Dolomanov et al., 2009)'
_computing_structure_refinement 'SHELXL 2019/2 (Sheldrick, 2015)'
_computing_structure_solution 'SHELXT 2018/2 (Sheldrick, 2018)'
_diffrn_ambient_temperature 150.00
_diffrn_measured_fraction_theta_full 0.993
_diffrn_measured_fraction_theta_max 0.976
_diffrn_measurement_device_type 'Bruker APEX-II CCD'
_diffrn_measurement_method '\f and \w scans'
_diffrn_radiation_type MoK\a
_diffrn_radiation_wavelength 0.71069
_diffrn_reflns_av_R_equivalents 0.0340
_diffrn_reflns_av_unetI/netI 0.0316
_diffrn_reflns_Laue_measured_fraction_full 0.993
_diffrn_reflns_Laue_measured_fraction_max 0.976
_diffrn_reflns_limit_h_max 18
_diffrn_reflns_limit_h_min -20
_diffrn_reflns_limit_k_max 17
_diffrn_reflns_limit_k_min -17
_diffrn_reflns_limit_l_max 26
_diffrn_reflns_limit_l_min -34
_diffrn_reflns_number 21838
_diffrn_reflns_point_group_measured_fraction_full 0.993
_diffrn_reflns_point_group_measured_fraction_max 0.976
_diffrn_reflns_theta_full 25.240
_diffrn_reflns_theta_max 27.501
_diffrn_reflns_theta_min 2.482
_exptl_absorpt_coefficient_mu 3.619
_exptl_absorpt_correction_T_max 0.7456
_exptl_absorpt_correction_T_min 0.5362
_exptl_absorpt_correction_type multi-scan
_exptl_absorpt_process_details
;
SADABS-2014/5 (Bruker,2014/5) was used for absorption correction.
wR2(int) was 0.0837 before and 0.0449 after correction.
The Ratio of minimum to maximum transmission is 0.7192.
The \l/2 correction factor is 0.00150.
;
_exptl_crystal_colour brown
_exptl_crystal_colour_primary brown
_exptl_crystal_density_diffrn 1.560
_exptl_crystal_description block
_exptl_crystal_F_000 2672
_exptl_crystal_size_max 0.12
_exptl_crystal_size_mid 0.04
_exptl_crystal_size_min 0.04
_refine_diff_density_max 2.875
_refine_diff_density_min -0.961
_refine_diff_density_rms 0.115
_refine_ls_extinction_method none
_refine_ls_goodness_of_fit_ref 1.076
_refine_ls_hydrogen_treatment constr
_refine_ls_matrix_type full
_refine_ls_number_parameters 323
_refine_ls_number_reflns 6389
_refine_ls_number_restraints 0
_refine_ls_restrained_S_all 1.076
_refine_ls_R_factor_all 0.0324
_refine_ls_R_factor_gt 0.0294
_refine_ls_shift/su_max 0.003
_refine_ls_shift/su_mean 0.000
_refine_ls_structure_factor_coef Fsqd
_refine_ls_weighting_details 'w=1/[\s^2^(Fo^2^)+(0.0242P)^2^+32.3744P] where P=(Fo^2^+2Fc^2^)/3'
_refine_ls_weighting_scheme calc
_refine_ls_wR_factor_gt 0.0709
_refine_ls_wR_factor_ref 0.0725
_reflns_Friedel_coverage 0.000
_reflns_number_gt 5879
_reflns_number_total 6389
_reflns_threshold_expression 'I > 2\s(I)'
_cod_data_source_file d2sc06933d2.cif
_cod_data_source_block 5
_cod_depositor_comments 'Adding full bibliography for 1568477--1568482.cif.'
_cod_database_code 1568481
_shelx_shelxl_version_number 2019/2
_shelx_space_group_comment
;
The symmetry employed for this shelxl refinement is uniquely defined
by the following loop, which should always be used as a source of
symmetry information in preference to the above space-group names.
They are only intended as comments.
;
_shelx_estimated_absorpt_t_max 0.869
_shelx_estimated_absorpt_t_min 0.671
_olex2_refinement_description
;
1. Fixed Uiso
 At 1.2 times of:
  All C(H) groups
 At 1.5 times of:
  All C(H,H,H) groups
2.a Aromatic/amide H refined with riding coordinates:
 C2(H2), C3(H3), C4(H4), C5(H5), C27(H27), C28(H28), C29(H29), C30(H30),
 C31(H31)
2.b Idealised Me refined as rotating group:
 C11(H11A,H11B,H11C), C12(H12A,H12B,H12C), C13(H13A,H13B,H13C), C14(H14A,H14B,
 H14C), C15(H15A,H15B,H15C), C21(H21A,H21B,H21C), C22(H22A,H22B,H22C), C23(H23A,
 H23B,H23C), C24(H24A,H24B,H24C), C25(H25A,H25B,H25C), C32(H32A,H32B,H32C)
;
_olex2_submission_special_instructions 'No special instructions were received'

loop_
_space_group_symop_operation_xyz
'x, y, z'
'-x, y, -z+1/2'
'x+1/2, y+1/2, z'
'-x+1/2, y+1/2, -z+1/2'
'-x, -y, -z'
'x, -y, z-1/2'
'-x+1/2, -y+1/2, -z'
'x+1/2, -y+1/2, z-1/2'

loop_
_atom_site_label
_atom_site_type_symbol
_atom_site_fract_x
_atom_site_fract_y
_atom_site_fract_z
_atom_site_U_iso_or_equiv
_atom_site_adp_type
_atom_site_occupancy
_atom_site_site_symmetry_order
_atom_site_calc_flag
_atom_site_refinement_flags_posn
_atom_site_refinement_flags_adp
_atom_site_refinement_flags_occupancy
_atom_site_disorder_assembly
_atom_site_disorder_group
Yb1 Yb 0.57653(2) 0.22054(2) 0.65088(2) 0.01780(6) Uani 1 1 d . . . . .
Pd1 Pd 0.500000 0.22570(3) 0.750000 0.02147(9) Uani 1 2 d S T P . .
N1 N 0.6834(2) 0.2204(2) 0.71054(12) 0.0227(6) Uani 1 1 d . . . . .
C1 C 0.6323(2) 0.2272(2) 0.75087(14) 0.0227(7) Uani 1 1 d . . . . .
C2 C 0.6744(3) 0.2364(3) 0.79855(15) 0.0305(8) Uani 1 1 d . . . . .
H2 H 0.641308 0.242128 0.827816 0.037 Uiso 1 1 calc R U . . .
C3 C 0.7619(3) 0.2372(3) 0.80375(17) 0.0368(10) Uani 1 1 d . . . . .
H3 H 0.788506 0.243128 0.836212 0.044 Uiso 1 1 calc R U . . .
C4 C 0.8111(3) 0.2292(3) 0.76123(17) 0.0335(9) Uani 1 1 d . . . . .
H4 H 0.871517 0.229112 0.763817 0.040 Uiso 1 1 calc R U . . .
C5 C 0.7692(2) 0.2214(3) 0.71552(16) 0.0267(8) Uani 1 1 d . . . . .
H5 H 0.801803 0.216580 0.686025 0.032 Uiso 1 1 calc R U . . .
C6 C 0.6524(2) 0.3683(3) 0.60837(14) 0.0236(7) Uani 1 1 d . . . . .
C7 C 0.5833(2) 0.3470(3) 0.57431(14) 0.0248(7) Uani 1 1 d . . . . .
C8 C 0.5068(2) 0.3673(3) 0.59930(14) 0.0238(7) Uani 1 1 d . . . . .
C9 C 0.5284(2) 0.4064(3) 0.64769(14) 0.0236(7) Uani 1 1 d . . . . .
C10 C 0.6182(2) 0.4068(3) 0.65340(14) 0.0242(7) Uani 1 1 d . . . . .
C11 C 0.7449(2) 0.3596(3) 0.59671(16) 0.0320(9) Uani 1 1 d . . . . .
H11A H 0.778951 0.358477 0.628235 0.048 Uiso 1 1 calc R U . . .
H11B H 0.761945 0.415820 0.576289 0.048 Uiso 1 1 calc R U . . .
H11C H 0.754381 0.298707 0.577985 0.048 Uiso 1 1 calc R U . . .
C12 C 0.5903(3) 0.3315(3) 0.51841(15) 0.0367(9) Uani 1 1 d . . . . .
H12A H 0.646190 0.303611 0.511378 0.055 Uiso 1 1 calc R U . . .
H12B H 0.583643 0.394533 0.500953 0.055 Uiso 1 1 calc R U . . .
H12C H 0.545587 0.286221 0.506519 0.055 Uiso 1 1 calc R U . . .
C13 C 0.4191(3) 0.3689(3) 0.57439(16) 0.0332(9) Uani 1 1 d . . . . .
H13A H 0.418726 0.327477 0.544187 0.050 Uiso 1 1 calc R U . . .
H13B H 0.404229 0.436382 0.564881 0.050 Uiso 1 1 calc R U . . .
H13C H 0.377431 0.343772 0.597973 0.050 Uiso 1 1 calc R U . . .
C14 C 0.4660(3) 0.4515(3) 0.68277(16) 0.0316(9) Uani 1 1 d . . . . .
H14A H 0.411728 0.462792 0.664568 0.047 Uiso 1 1 calc R U . . .
H14B H 0.488477 0.514104 0.695506 0.047 Uiso 1 1 calc R U . . .
H14C H 0.456989 0.406876 0.711102 0.047 Uiso 1 1 calc R U . . .
C15 C 0.6681(3) 0.4526(3) 0.69635(15) 0.0300(8) Uani 1 1 d . . . . .
H15A H 0.642224 0.435010 0.728268 0.045 Uiso 1 1 calc R U . . .
H15B H 0.667929 0.524138 0.692479 0.045 Uiso 1 1 calc R U . . .
H15C H 0.726900 0.428499 0.696347 0.045 Uiso 1 1 calc R U . . .
C16 C 0.6516(2) 0.0542(3) 0.62658(15) 0.0266(8) Uani 1 1 d . . . . .
C17 C 0.6146(3) 0.0894(3) 0.58105(14) 0.0280(8) Uani 1 1 d . . . . .
C18 C 0.5246(2) 0.0874(3) 0.58553(15) 0.0272(8) Uani 1 1 d . . . . .
C19 C 0.5069(2) 0.0498(3) 0.63379(15) 0.0269(8) Uani 1 1 d . . . . .
C20 C 0.5850(2) 0.0289(3) 0.65915(15) 0.0261(8) Uani 1 1 d . . . . .
C21 C 0.7439(3) 0.0319(4) 0.6363(2) 0.0451(12) Uani 1 1 d . . . . .
H21A H 0.778716 0.077055 0.616857 0.068 Uiso 1 1 calc R U . . .
H21B H 0.755727 -0.035834 0.626168 0.068 Uiso 1 1 calc R U . . .
H21C H 0.757806 0.039792 0.672334 0.068 Uiso 1 1 calc R U . . .
C22 C 0.6636(3) 0.1042(3) 0.53375(17) 0.0442(11) Uani 1 1 d . . . . .
H22A H 0.624605 0.125598 0.506429 0.066 Uiso 1 1 calc R U . . .
H22B H 0.690615 0.042297 0.524323 0.066 Uiso 1 1 calc R U . . .
H22C H 0.707417 0.154395 0.539682 0.066 Uiso 1 1 calc R U . . .
C23 C 0.4587(3) 0.1057(4) 0.54419(18) 0.0454(12) Uani 1 1 d . . . . .
H23A H 0.415321 0.150819 0.556415 0.068 Uiso 1 1 calc R U . . .
H23B H 0.431904 0.043458 0.534254 0.068 Uiso 1 1 calc R U . . .
H23C H 0.486130 0.134862 0.515045 0.068 Uiso 1 1 calc R U . . .
C24 C 0.4193(3) 0.0253(3) 0.6526(2) 0.0423(11) Uani 1 1 d . . . . .
H24A H 0.412224 0.055048 0.685837 0.063 Uiso 1 1 calc R U . . .
H24B H 0.413242 -0.046112 0.655191 0.063 Uiso 1 1 calc R U . . .
H24C H 0.375844 0.051104 0.628935 0.063 Uiso 1 1 calc R U . . .
C25 C 0.5972(3) -0.0202(3) 0.70933(17) 0.0431(11) Uani 1 1 d . . . . .
H25A H 0.652881 -0.002178 0.724080 0.065 Uiso 1 1 calc R U . . .
H25B H 0.594310 -0.091584 0.704965 0.065 Uiso 1 1 calc R U . . .
H25C H 0.552304 0.001026 0.731798 0.065 Uiso 1 1 calc R U . . .
C26 C 0.5480(3) 0.7263(4) 0.59798(18) 0.0401(10) Uani 1 1 d . . . . .
C27 C 0.5937(3) 0.8090(3) 0.58432(16) 0.0385(10) Uani 1 1 d . . . . .
H27 H 0.570749 0.872611 0.589391 0.046 Uiso 1 1 calc R U . . .
C28 C 0.6724(3) 0.7983(4) 0.56339(18) 0.0447(12) Uani 1 1 d . . . . .
H28 H 0.703092 0.855068 0.553860 0.054 Uiso 1 1 calc R U . . .
C29 C 0.7071(3) 0.7074(4) 0.55607(18) 0.0488(12) Uani 1 1 d . . . . .
H29 H 0.761791 0.701290 0.542049 0.059 Uiso 1 1 calc R U . . .
C30 C 0.6625(4) 0.6256(4) 0.56910(19) 0.0486(12) Uani 1 1 d . . . . .
H30 H 0.686082 0.562321 0.563831 0.058 Uiso 1 1 calc R U . . .
C31 C 0.5824(3) 0.6345(3) 0.59014(18) 0.0431(11) Uani 1 1 d . . . . .
H31 H 0.551542 0.577376 0.599036 0.052 Uiso 1 1 calc R U . . .
C32 C 0.4628(4) 0.7359(6) 0.6204(3) 0.078(2) Uani 1 1 d . . . . .
H32A H 0.469406 0.740334 0.657171 0.118 Uiso 1 1 calc R U . . .
H32B H 0.428205 0.678276 0.611454 0.118 Uiso 1 1 calc R U . . .
H32C H 0.434690 0.795248 0.607396 0.118 Uiso 1 1 calc R U . . .

loop_
_atom_site_aniso_label
_atom_site_aniso_U_11
_atom_site_aniso_U_22
_atom_site_aniso_U_33
_atom_site_aniso_U_23
_atom_site_aniso_U_13
_atom_site_aniso_U_12
Yb1 0.01585(8) 0.01763(8) 0.01989(9) -0.00234(5) 0.00004(6) -0.00065(5)
Pd1 0.02043(19) 0.02267(18) 0.02141(19) 0.000 0.00216(14) 0.000
N1 0.0203(15) 0.0220(14) 0.0256(16) -0.0018(12) -0.0029(12) -0.0010(12)
C1 0.0252(18) 0.0167(15) 0.0261(18) 0.0002(13) -0.0006(14) 0.0003(13)
C2 0.032(2) 0.034(2) 0.026(2) -0.0018(16) -0.0012(16) 0.0003(16)
C3 0.039(2) 0.037(2) 0.033(2) -0.0027(18) -0.0157(19) -0.0017(18)
C4 0.0203(19) 0.037(2) 0.043(2) -0.0016(18) -0.0091(17) -0.0013(16)
C5 0.0194(18) 0.0282(18) 0.032(2) -0.0002(15) -0.0023(15) -0.0009(14)
C6 0.0194(17) 0.0209(16) 0.0305(19) 0.0036(14) 0.0022(14) -0.0014(13)
C7 0.0247(18) 0.0261(17) 0.0235(18) 0.0044(14) 0.0017(14) 0.0003(14)
C8 0.0212(18) 0.0247(17) 0.0254(18) 0.0027(14) -0.0008(14) 0.0014(14)
C9 0.0235(18) 0.0189(16) 0.0284(19) 0.0038(14) 0.0025(14) 0.0021(13)
C10 0.0258(19) 0.0176(16) 0.0292(19) 0.0014(14) 0.0003(15) -0.0020(14)
C11 0.0217(19) 0.034(2) 0.041(2) 0.0008(17) 0.0061(16) -0.0031(16)
C12 0.040(2) 0.044(2) 0.026(2) 0.0029(18) 0.0008(17) 0.002(2)
C13 0.025(2) 0.041(2) 0.033(2) 0.0019(17) -0.0052(16) 0.0044(17)
C14 0.031(2) 0.0276(19) 0.036(2) -0.0003(16) 0.0040(17) 0.0084(16)
C15 0.032(2) 0.0241(18) 0.033(2) -0.0015(16) -0.0039(16) -0.0053(15)
C16 0.0196(18) 0.0225(17) 0.038(2) -0.0108(15) 0.0001(15) 0.0035(14)
C17 0.032(2) 0.0253(18) 0.027(2) -0.0115(15) 0.0055(16) -0.0015(15)
C18 0.0261(19) 0.0246(18) 0.030(2) -0.0091(15) -0.0074(15) 0.0005(15)
C19 0.0238(19) 0.0185(16) 0.038(2) -0.0099(15) 0.0018(16) -0.0026(14)
C20 0.029(2) 0.0175(16) 0.031(2) -0.0044(14) 0.0002(15) 0.0050(14)
C21 0.022(2) 0.047(3) 0.066(3) -0.023(2) -0.004(2) 0.0107(19)
C22 0.057(3) 0.038(2) 0.039(2) -0.009(2) 0.022(2) 0.000(2)
C23 0.047(3) 0.043(3) 0.045(3) -0.011(2) -0.022(2) 0.004(2)
C24 0.028(2) 0.033(2) 0.066(3) -0.013(2) 0.009(2) -0.0093(18)
C25 0.061(3) 0.030(2) 0.038(2) 0.0027(18) 0.000(2) 0.009(2)
C26 0.034(2) 0.047(3) 0.039(2) -0.002(2) -0.0048(19) 0.0045(19)
C27 0.053(3) 0.029(2) 0.032(2) -0.0020(17) -0.010(2) 0.0022(19)
C28 0.056(3) 0.045(3) 0.033(2) 0.008(2) -0.010(2) -0.015(2)
C29 0.038(3) 0.076(4) 0.033(2) 0.004(2) 0.001(2) 0.008(2)
C30 0.059(3) 0.041(3) 0.045(3) 0.001(2) -0.002(2) 0.014(2)
C31 0.055(3) 0.028(2) 0.045(3) 0.0066(19) -0.003(2) -0.002(2)
C32 0.044(3) 0.115(6) 0.076(5) -0.005(4) 0.009(3) 0.010(4)

loop_
_atom_type_symbol
_atom_type_description
_atom_type_scat_dispersion_real
_atom_type_scat_dispersion_imag
_atom_type_scat_source
C C 0.0033 0.0016 'International Tables Vol C Tables 4.2.6.8 and 6.1.1.4'
H H 0.0000 0.0000 'International Tables Vol C Tables 4.2.6.8 and 6.1.1.4'
N N 0.0061 0.0033 'International Tables Vol C Tables 4.2.6.8 and 6.1.1.4'
Pd Pd -0.9988 1.0072 'International Tables Vol C Tables 4.2.6.8 and 6.1.1.4'
Yb Yb -0.3850 5.5486 'International Tables Vol C Tables 4.2.6.8 and 6.1.1.4'

loop_
_citation_id
_citation_doi
_citation_year
1 10.26434/chemrxiv-2022-n4fbb 2022

loop_
_geom_angle_atom_site_label_1
_geom_angle_atom_site_label_2
_geom_angle_atom_site_label_3
_geom_angle
_geom_angle_site_symmetry_1
_geom_angle_site_symmetry_3
_geom_angle_publ_flag
N1 Yb1 Pd1 71.84(8) . . ?
N1 Yb1 C1 29.18(11) . . ?
N1 Yb1 C6 87.95(11) . . ?
N1 Yb1 C7 119.09(11) . . ?
N1 Yb1 C8 130.39(11) . . ?
N1 Yb1 C9 103.17(11) . . ?
N1 Yb1 C10 78.71(11) . . ?
N1 Yb1 C16 80.98(11) . . ?
N1 Yb1 C17 107.98(12) . . ?
N1 Yb1 C18 131.99(11) . . ?
N1 Yb1 C19 114.75(12) . . ?
N1 Yb1 C20 84.62(11) . . ?
C1 Yb1 Pd1 42.70(8) . . ?
C6 Yb1 Pd1 125.07(8) . . ?
C6 Yb1 C1 104.63(11) . . ?
C6 Yb1 C7 31.26(11) . . ?
C6 Yb1 C8 51.76(11) . . ?
C6 Yb1 C9 51.80(11) . . ?
C6 Yb1 C10 31.59(11) . . ?
C6 Yb1 C16 110.03(12) . . ?
C6 Yb1 C17 95.86(12) . . ?
C6 Yb1 C18 112.61(12) . . ?
C6 Yb1 C20 141.30(12) . . ?
C7 Yb1 Pd1 134.10(8) . . ?
C7 Yb1 C1 133.61(11) . . ?
C8 Yb1 Pd1 105.82(8) . . ?
C8 Yb1 C1 125.89(11) . . ?
C8 Yb1 C7 30.93(11) . . ?
C8 Yb1 C9 31.23(11) . . ?
C8 Yb1 C17 104.22(12) . . ?
C9 Yb1 Pd1 83.18(8) . . ?
C9 Yb1 C1 94.69(11) . . ?
C9 Yb1 C7 51.31(11) . . ?
C9 Yb1 C17 133.80(12) . . ?
C10 Yb1 Pd1 93.59(8) . . ?
C10 Yb1 C1 82.66(11) . . ?
C10 Yb1 C7 51.63(11) . . ?
C10 Yb1 C8 51.72(11) . . ?
C10 Yb1 C9 31.16(12) . . ?
C10 Yb1 C16 136.31(12) . . ?
C10 Yb1 C17 127.45(12) . . ?
C10 Yb1 C18 139.37(12) . . ?
C10 Yb1 C20 161.71(12) . . ?
C16 Yb1 Pd1 115.99(9) . . ?
C16 Yb1 C1 97.49(11) . . ?
C16 Yb1 C7 109.85(12) . . ?
C16 Yb1 C8 134.70(12) . . ?
C16 Yb1 C9 160.50(12) . . ?
C16 Yb1 C17 30.87(12) . . ?
C17 Yb1 Pd1 138.67(9) . . ?
C17 Yb1 C1 128.22(11) . . ?
C17 Yb1 C7 83.56(12) . . ?
C18 Yb1 Pd1 118.89(9) . . ?
C18 Yb1 C1 137.66(11) . . ?
C18 Yb1 C7 87.77(12) . . ?
C18 Yb1 C8 93.67(12) . . ?
C18 Yb1 C9 123.91(12) . . ?
C18 Yb1 C16 51.58(12) . . ?
C18 Yb1 C17 31.28(12) . . ?
C19 Yb1 Pd1 89.80(9) . . ?
C19 Yb1 C1 108.40(11) . . ?
C19 Yb1 C6 143.86(12) . . ?
C19 Yb1 C7 117.98(12) . . ?
C19 Yb1 C8 114.78(12) . . ?
C19 Yb1 C9 137.01(12) . . ?
C19 Yb1 C10 166.48(12) . . ?
C19 Yb1 C16 51.72(12) . . ?
C19 Yb1 C17 51.66(12) . . ?
C19 Yb1 C18 31.39(12) . . ?
C19 Yb1 C20 31.34(12) . . ?
C20 Yb1 Pd1 88.27(8) . . ?
C20 Yb1 C1 86.47(11) . . ?
C20 Yb1 C7 134.67(12) . . ?
C20 Yb1 C8 144.63(12) . . ?
C20 Yb1 C9 165.92(12) . . ?
C20 Yb1 C16 31.28(12) . . ?
C20 Yb1 C17 51.45(12) . . ?
C20 Yb1 C18 51.77(12) . . ?
Yb1 Pd1 Yb1 177.247(15) . 2_656 ?
C1 Pd1 Yb1 115.29(10) . 2_656 ?
C1 Pd1 Yb1 64.74(10) 2_656 2_656 ?
C1 Pd1 Yb1 64.74(10) . . ?
C1 Pd1 Yb1 115.29(10) 2_656 . ?
C1 Pd1 C1 178.90(18) . 2_656 ?
C1 N1 Yb1 96.2(2) . . ?
C5 N1 Yb1 141.5(3) . . ?
C5 N1 C1 122.2(3) . . ?
Pd1 C1 Yb1 72.56(11) . . ?
N1 C1 Yb1 54.66(18) . . ?
N1 C1 Pd1 127.1(3) . . ?
N1 C1 C2 116.0(3) . . ?
C2 C1 Yb1 170.0(3) . . ?
C2 C1 Pd1 116.9(3) . . ?
C1 C2 H2 119.0 . . ?
C3 C2 C1 121.9(4) . . ?
C3 C2 H2 119.0 . . ?
C2 C3 H3 120.2 . . ?
C2 C3 C4 119.6(4) . . ?
C4 C3 H3 120.2 . . ?
C3 C4 H4 121.3 . . ?
C5 C4 C3 117.5(4) . . ?
C5 C4 H4 121.3 . . ?
N1 C5 C4 122.8(4) . . ?
N1 C5 H5 118.6 . . ?
C4 C5 H5 118.6 . . ?
C7 C6 Yb1 76.5(2) . . ?
C7 C6 C10 108.0(3) . . ?
C7 C6 C11 125.4(3) . . ?
C10 C6 Yb1 74.5(2) . . ?
C10 C6 C11 126.4(3) . . ?
C11 C6 Yb1 119.0(2) . . ?
C6 C7 Yb1 72.2(2) . . ?
C6 C7 C12 125.3(3) . . ?
C8 C7 Yb1 73.6(2) . . ?
C8 C7 C6 107.8(3) . . ?
C8 C7 C12 125.2(4) . . ?
C12 C7 Yb1 131.7(3) . . ?
C7 C8 Yb1 75.5(2) . . ?
C7 C8 C9 108.2(3) . . ?
C7 C8 C13 125.0(3) . . ?
C9 C8 Yb1 74.4(2) . . ?
C9 C8 C13 125.5(3) . . ?
C13 C8 Yb1 126.6(3) . . ?
C8 C9 Yb1 74.4(2) . . ?
C8 C9 C14 124.7(3) . . ?
C10 C9 Yb1 73.52(19) . . ?
C10 C9 C8 108.1(3) . . ?
C10 C9 C14 126.8(4) . . ?
C14 C9 Yb1 124.2(2) . . ?
C6 C10 Yb1 73.9(2) . . ?
C6 C10 C15 126.0(3) . . ?
C9 C10 Yb1 75.3(2) . . ?
C9 C10 C6 108.0(3) . . ?
C9 C10 C15 125.5(3) . . ?
C15 C10 Yb1 123.1(2) . . ?
C6 C11 H11A 109.5 . . ?
C6 C11 H11B 109.5 . . ?
C6 C11 H11C 109.5 . . ?
H11A C11 H11B 109.5 . . ?
H11A C11 H11C 109.5 . . ?
H11B C11 H11C 109.5 . . ?
C7 C12 H12A 109.5 . . ?
C7 C12 H12B 109.5 . . ?
C7 C12 H12C 109.5 . . ?
H12A C12 H12B 109.5 . . ?
H12A C12 H12C 109.5 . . ?
H12B C12 H12C 109.5 . . ?
C8 C13 H13A 109.5 . . ?
C8 C13 H13B 109.5 . . ?
C8 C13 H13C 109.5 . . ?
H13A C13 H13B 109.5 . . ?
H13A C13 H13C 109.5 . . ?
H13B C13 H13C 109.5 . . ?
C9 C14 H14A 109.5 . . ?
C9 C14 H14B 109.5 . . ?
C9 C14 H14C 109.5 . . ?
H14A C14 H14B 109.5 . . ?
H14A C14 H14C 109.5 . . ?
H14B C14 H14C 109.5 . . ?
C10 C15 H15A 109.5 . . ?
C10 C15 H15B 109.5 . . ?
C10 C15 H15C 109.5 . . ?
H15A C15 H15B 109.5 . . ?
H15A C15 H15C 109.5 . . ?
H15B C15 H15C 109.5 . . ?
C17 C16 Yb1 75.0(2) . . ?
C17 C16 C20 108.1(3) . . ?
C17 C16 C21 126.2(4) . . ?
C20 C16 Yb1 73.6(2) . . ?
C20 C16 C21 125.0(4) . . ?
C21 C16 Yb1 124.7(3) . . ?
C16 C17 Yb1 74.1(2) . . ?
C16 C17 C18 108.0(3) . . ?
C16 C17 C22 123.5(4) . . ?
C18 C17 Yb1 73.2(2) . . ?
C18 C17 C22 127.3(4) . . ?
C22 C17 Yb1 128.6(3) . . ?
C17 C18 Yb1 75.6(2) . . ?
C17 C18 C23 126.8(4) . . ?
C19 C18 Yb1 73.5(2) . . ?
C19 C18 C17 107.7(3) . . ?
C19 C18 C23 124.8(4) . . ?
C23 C18 Yb1 124.1(3) . . ?
C18 C19 Yb1 75.1(2) . . ?
C18 C19 C24 125.6(4) . . ?
C20 C19 Yb1 75.1(2) . . ?
C20 C19 C18 108.3(3) . . ?
C20 C19 C24 125.7(4) . . ?
C24 C19 Yb1 121.4(2) . . ?
C16 C20 Yb1 75.1(2) . . ?
C16 C20 C25 124.9(4) . . ?
C19 C20 Yb1 73.6(2) . . ?
C19 C20 C16 107.9(3) . . ?
C19 C20 C25 127.0(4) . . ?
C25 C20 Yb1 121.6(3) . . ?
C16 C21 H21A 109.5 . . ?
C16 C21 H21B 109.5 . . ?
C16 C21 H21C 109.5 . . ?
H21A C21 H21B 109.5 . . ?
H21A C21 H21C 109.5 . . ?
H21B C21 H21C 109.5 . . ?
C17 C22 H22A 109.5 . . ?
C17 C22 H22B 109.5 . . ?
C17 C22 H22C 109.5 . . ?
H22A C22 H22B 109.5 . . ?
H22A C22 H22C 109.5 . . ?
H22B C22 H22C 109.5 . . ?
C18 C23 H23A 109.5 . . ?
C18 C23 H23B 109.5 . . ?
C18 C23 H23C 109.5 . . ?
H23A C23 H23B 109.5 . . ?
H23A C23 H23C 109.5 . . ?
H23B C23 H23C 109.5 . . ?
C19 C24 H24A 109.5 . . ?
C19 C24 H24B 109.5 . . ?
C19 C24 H24C 109.5 . . ?
H24A C24 H24B 109.5 . . ?
H24A C24 H24C 109.5 . . ?
H24B C24 H24C 109.5 . . ?
C20 C25 H25A 109.5 . . ?
C20 C25 H25B 109.5 . . ?
C20 C25 H25C 109.5 . . ?
H25A C25 H25B 109.5 . . ?
H25A C25 H25C 109.5 . . ?
H25B C25 H25C 109.5 . . ?
C27 C26 C32 120.8(5) . . ?
C31 C26 C27 119.2(5) . . ?
C31 C26 C32 120.0(5) . . ?
C26 C27 H27 120.1 . . ?
C28 C27 C26 119.8(4) . . ?
C28 C27 H27 120.1 . . ?
C27 C28 H28 119.4 . . ?
C29 C28 C27 121.3(5) . . ?
C29 C28 H28 119.4 . . ?
C28 C29 H29 120.3 . . ?
C30 C29 C28 119.5(5) . . ?
C30 C29 H29 120.3 . . ?
C29 C30 H30 119.8 . . ?
C29 C30 C31 120.3(5) . . ?
C31 C30 H30 119.8 . . ?
C26 C31 C30 120.0(5) . . ?
C26 C31 H31 120.0 . . ?
C30 C31 H31 120.0 . . ?
C26 C32 H32A 109.5 . . ?
C26 C32 H32B 109.5 . . ?
C26 C32 H32C 109.5 . . ?
H32A C32 H32B 109.5 . . ?
H32A C32 H32C 109.5 . . ?
H32B C32 H32C 109.5 . . ?

loop_
_geom_bond_atom_site_label_1
_geom_bond_atom_site_label_2
_geom_bond_distance
_geom_bond_site_symmetry_2
_geom_bond_publ_flag
Yb1 Pd1 2.92441(15) . ?
Yb1 N1 2.275(3) . ?
Yb1 C1 2.772(4) . ?
Yb1 C6 2.612(3) . ?
Yb1 C7 2.668(4) . ?
Yb1 C8 2.643(4) . ?
Yb1 C9 2.643(3) . ?
Yb1 C10 2.620(3) . ?
Yb1 C16 2.643(3) . ?
Yb1 C17 2.655(3) . ?
Yb1 C18 2.624(4) . ?
Yb1 C19 2.604(3) . ?
Yb1 C20 2.623(4) . ?
Pd1 C1 2.079(4) . ?
Pd1 C1 2.079(4) 2_656 ?
N1 C1 1.359(5) . ?
N1 C5 1.352(5) . ?
C1 C2 1.417(5) . ?
C2 H2 0.9500 . ?
C2 C3 1.379(6) . ?
C3 H3 0.9500 . ?
C3 C4 1.390(7) . ?
C4 H4 0.9500 . ?
C4 C5 1.368(6) . ?
C5 H5 0.9500 . ?
C6 C7 1.424(5) . ?
C6 C10 1.424(5) . ?
C6 C11 1.501(5) . ?
C7 C8 1.416(5) . ?
C7 C12 1.506(5) . ?
C8 C9 1.423(5) . ?
C8 C13 1.512(5) . ?
C9 C10 1.414(5) . ?
C9 C14 1.503(5) . ?
C10 C15 1.502(5) . ?
C11 H11A 0.9800 . ?
C11 H11B 0.9800 . ?
C11 H11C 0.9800 . ?
C12 H12A 0.9800 . ?
C12 H12B 0.9800 . ?
C12 H12C 0.9800 . ?
C13 H13A 0.9800 . ?
C13 H13B 0.9800 . ?
C13 H13C 0.9800 . ?
C14 H14A 0.9800 . ?
C14 H14B 0.9800 . ?
C14 H14C 0.9800 . ?
C15 H15A 0.9800 . ?
C15 H15B 0.9800 . ?
C15 H15C 0.9800 . ?
C16 C17 1.410(6) . ?
C16 C20 1.420(5) . ?
C16 C21 1.498(5) . ?
C17 C18 1.423(5) . ?
C17 C22 1.505(5) . ?
C18 C19 1.414(6) . ?
C18 C23 1.508(5) . ?
C19 C20 1.412(5) . ?
C19 C24 1.515(5) . ?
C20 C25 1.498(6) . ?
C21 H21A 0.9800 . ?
C21 H21B 0.9800 . ?
C21 H21C 0.9800 . ?
C22 H22A 0.9800 . ?
C22 H22B 0.9800 . ?
C22 H22C 0.9800 . ?
C23 H23A 0.9800 . ?
C23 H23B 0.9800 . ?
C23 H23C 0.9800 . ?
C24 H24A 0.9800 . ?
C24 H24B 0.9800 . ?
C24 H24C 0.9800 . ?
C25 H25A 0.9800 . ?
C25 H25B 0.9800 . ?
C25 H25C 0.9800 . ?
C26 C27 1.388(7) . ?
C26 C31 1.381(6) . ?
C26 C32 1.487(8) . ?
C27 H27 0.9500 . ?
C27 C28 1.378(7) . ?
C28 H28 0.9500 . ?
C28 C29 1.369(7) . ?
C29 H29 0.9500 . ?
C29 C30 1.366(8) . ?
C30 H30 0.9500 . ?
C30 C31 1.397(7) . ?
C31 H31 0.9500 . ?
C32 H32A 0.9800 . ?
C32 H32B 0.9800 . ?
C32 H32C 0.9800 . ?

loop_
_geom_torsion_atom_site_label_1
_geom_torsion_atom_site_label_2
_geom_torsion_atom_site_label_3
_geom_torsion_atom_site_label_4
_geom_torsion
_geom_torsion_site_symmetry_1
_geom_torsion_site_symmetry_2
_geom_torsion_site_symmetry_3
_geom_torsion_site_symmetry_4
_geom_torsion_publ_flag
Yb1 N1 C1 Pd1 4.1(3) . . . . ?
Yb1 N1 C1 C2 -175.8(3) . . . . ?
Yb1 N1 C5 C4 174.3(3) . . . . ?
Yb1 C1 C2 C3 -21.0(18) . . . . ?
Yb1 C6 C7 C8 65.5(3) . . . . ?
Yb1 C6 C7 C12 -129.0(4) . . . . ?
Yb1 C6 C10 C9 -68.2(2) . . . . ?
Yb1 C6 C10 C15 119.5(4) . . . . ?
Yb1 C7 C8 C9 67.8(2) . . . . ?
Yb1 C7 C8 C13 -124.8(4) . . . . ?
Yb1 C8 C9 C10 66.4(2) . . . . ?
Yb1 C8 C9 C14 -121.1(3) . . . . ?
Yb1 C9 C10 C6 67.3(2) . . . . ?
Yb1 C9 C10 C15 -120.5(4) . . . . ?
Yb1 C16 C17 C18 -65.9(3) . . . . ?
Yb1 C16 C17 C22 126.1(4) . . . . ?
Yb1 C16 C20 C19 66.9(2) . . . . ?
Yb1 C16 C20 C25 -118.4(4) . . . . ?
Yb1 C17 C18 C19 -67.1(2) . . . . ?
Yb1 C17 C18 C23 122.0(4) . . . . ?
Yb1 C18 C19 C20 -68.3(2) . . . . ?
Yb1 C18 C19 C24 118.2(4) . . . . ?
Yb1 C19 C20 C16 -67.9(3) . . . . ?
Yb1 C19 C20 C25 117.5(4) . . . . ?
Pd1 C1 C2 C3 179.3(3) . . . . ?
N1 C1 C2 C3 -0.8(6) . . . . ?
C1 N1 C5 C4 0.1(6) . . . . ?
C1 C2 C3 C4 0.3(6) . . . . ?
C2 C3 C4 C5 0.4(6) . . . . ?
C3 C4 C5 N1 -0.6(6) . . . . ?
C5 N1 C1 Yb1 176.4(4) . . . . ?
C5 N1 C1 Pd1 -179.5(3) . . . . ?
C5 N1 C1 C2 0.6(5) . . . . ?
C6 C7 C8 Yb1 -64.6(2) . . . . ?
C6 C7 C8 C9 3.2(4) . . . . ?
C6 C7 C8 C13 170.6(4) . . . . ?
C7 C6 C10 Yb1 69.9(2) . . . . ?
C7 C6 C10 C9 1.7(4) . . . . ?
C7 C6 C10 C15 -170.5(3) . . . . ?
C7 C8 C9 Yb1 -68.6(3) . . . . ?
C7 C8 C9 C10 -2.2(4) . . . . ?
C7 C8 C9 C14 170.3(3) . . . . ?
C8 C9 C10 Yb1 -66.9(2) . . . . ?
C8 C9 C10 C6 0.3(4) . . . . ?
C8 C9 C10 C15 172.6(3) . . . . ?
C10 C6 C7 Yb1 -68.5(2) . . . . ?
C10 C6 C7 C8 -3.1(4) . . . . ?
C10 C6 C7 C12 162.5(4) . . . . ?
C11 C6 C7 Yb1 116.2(4) . . . . ?
C11 C6 C7 C8 -178.3(3) . . . . ?
C11 C6 C7 C12 -12.8(6) . . . . ?
C11 C6 C10 Yb1 -114.9(4) . . . . ?
C11 C6 C10 C9 176.9(3) . . . . ?
C11 C6 C10 C15 4.6(6) . . . . ?
C12 C7 C8 Yb1 129.9(4) . . . . ?
C12 C7 C8 C9 -162.3(4) . . . . ?
C12 C7 C8 C13 5.1(6) . . . . ?
C13 C8 C9 Yb1 124.2(4) . . . . ?
C13 C8 C9 C10 -169.5(4) . . . . ?
C13 C8 C9 C14 3.0(6) . . . . ?
C14 C9 C10 Yb1 120.7(4) . . . . ?
C14 C9 C10 C6 -172.0(3) . . . . ?
C14 C9 C10 C15 0.3(6) . . . . ?
C16 C17 C18 Yb1 66.5(3) . . . . ?
C16 C17 C18 C19 -0.6(4) . . . . ?
C16 C17 C18 C23 -171.5(4) . . . . ?
C17 C16 C20 Yb1 -67.7(3) . . . . ?
C17 C16 C20 C19 -0.8(4) . . . . ?
C17 C16 C20 C25 173.9(4) . . . . ?
C17 C18 C19 Yb1 68.4(2) . . . . ?
C17 C18 C19 C20 0.1(4) . . . . ?
C17 C18 C19 C24 -173.4(3) . . . . ?
C18 C19 C20 Yb1 68.3(2) . . . . ?
C18 C19 C20 C16 0.4(4) . . . . ?
C18 C19 C20 C25 -174.2(4) . . . . ?
C20 C16 C17 Yb1 66.7(2) . . . . ?
C20 C16 C17 C18 0.8(4) . . . . ?
C20 C16 C17 C22 -167.2(4) . . . . ?
C21 C16 C17 Yb1 -122.3(4) . . . . ?
C21 C16 C17 C18 171.8(4) . . . . ?
C21 C16 C17 C22 3.8(6) . . . . ?
C21 C16 C20 Yb1 121.2(4) . . . . ?
C21 C16 C20 C19 -171.9(4) . . . . ?
C21 C16 C20 C25 2.8(6) . . . . ?
C22 C17 C18 Yb1 -126.0(4) . . . . ?
C22 C17 C18 C19 166.9(4) . . . . ?
C22 C17 C18 C23 -4.0(6) . . . . ?
C23 C18 C19 Yb1 -120.4(4) . . . . ?
C23 C18 C19 C20 171.3(4) . . . . ?
C23 C18 C19 C24 -2.2(6) . . . . ?
C24 C19 C20 Yb1 -118.2(4) . . . . ?
C24 C19 C20 C16 173.9(3) . . . . ?
C24 C19 C20 C25 -0.7(6) . . . . ?
C26 C27 C28 C29 -0.5(7) . . . . ?
C27 C26 C31 C30 0.6(7) . . . . ?
C27 C28 C29 C30 0.9(7) . . . . ?
C28 C29 C30 C31 -0.6(8) . . . . ?
C29 C30 C31 C26 -0.2(8) . . . . ?
C31 C26 C27 C28 -0.2(7) . . . . ?
C32 C26 C27 C28 -179.7(5) . . . . ?
C32 C26 C31 C30 -179.9(5) . . . . ?
